data_7003463
loop_
_publ_author_name
'Crispini, Alessandra'
'Ghedini, Mauro'
'De Franco, Irene'
'Aiello, Iolinda'
'La Deda, Massimo'
'Godbert, Nicolas'
'Bellusci, Anna'

_publ_section_title
;
 Synthesis and solid state characterization of hexacoordinated 1 : 1
 ionic gallium(iii) complexes
;
_journal_issue 9
_journal_name_full 'Dalton Transactions'
_journal_page_first 1186
_journal_page_last 1194
_journal_paper_doi 10.1039/b716288j
_journal_year 2008
_chemical_formula_moiety 'C32 H24 Ga N4 O2, C2 H5 O, N O3'
_chemical_formula_sum 'C34 H29 Ga N5 O6'
_chemical_formula_weight 673.34
_space_group_IT_number 14
_symmetry_cell_setting monoclinic
_symmetry_space_group_name_Hall '-P 2yn'
_symmetry_space_group_name_H-M 'P 1 21/n 1'
_atom_sites_solution_hydrogens geom
_atom_sites_solution_primary patterson
_atom_sites_solution_secondary difmap
_audit_creation_method SHELXL-97
_cell_angle_alpha 90.00
_cell_angle_beta 97.022(3)
_cell_angle_gamma 90.00
_cell_formula_units_Z 4
_cell_length_a 11.8012(7)
_cell_length_b 19.8165(12)
_cell_length_c 13.4428(8)
_cell_measurement_reflns_used 7529
_cell_measurement_temperature 298(2)
_cell_measurement_theta_max 28.28
_cell_measurement_theta_min 2.40
_cell_volume 3120.1(3)
_computing_cell_refinement 'Bruker SMART'
_computing_data_collection 'Bruker SMART'
_computing_data_reduction 'Bruker SAINT'
_computing_molecular_graphics 'Bruker SHELXTL'
_computing_publication_material 'Bruker SHELXTL'
_computing_structure_refinement 'Bruker SHELXTL'
_computing_structure_solution 'Bruker SHELXTL'
_diffrn_ambient_temperature 298(2)
_diffrn_measured_fraction_theta_full 0.991
_diffrn_measured_fraction_theta_max 0.991
_diffrn_measurement_device_type 'CCD area detector'
_diffrn_measurement_method 'phi and omega scans'
_diffrn_radiation_monochromator graphite
_diffrn_radiation_source 'sealed tube'
_diffrn_radiation_type MoK\a
_diffrn_radiation_wavelength 0.71073
_diffrn_reflns_av_R_equivalents 0.0540
_diffrn_reflns_av_sigmaI/netI 0.0696
_diffrn_reflns_limit_h_max 15
_diffrn_reflns_limit_h_min -15
_diffrn_reflns_limit_k_max 26
_diffrn_reflns_limit_k_min -23
_diffrn_reflns_limit_l_max 17
_diffrn_reflns_limit_l_min -17
_diffrn_reflns_number 54939
_diffrn_reflns_theta_full 28.28
_diffrn_reflns_theta_max 28.28
_diffrn_reflns_theta_min 2.40
_exptl_absorpt_coefficient_mu 0.936
_exptl_absorpt_correction_type sphere
_exptl_absorpt_process_details SADABS
_exptl_crystal_colour yellow
_exptl_crystal_density_diffrn 1.433
_exptl_crystal_density_method 'not measured'
_exptl_crystal_description plate
_exptl_crystal_F_000 1388
_exptl_crystal_size_max 0.30
_exptl_crystal_size_mid 0.24
_exptl_crystal_size_min 0.16
_refine_diff_density_max 0.747
_refine_diff_density_min -0.263
_refine_diff_density_rms 0.072
_refine_ls_extinction_method none
_refine_ls_goodness_of_fit_ref 0.890
_refine_ls_hydrogen_treatment constr
_refine_ls_matrix_type full
_refine_ls_number_parameters 417
_refine_ls_number_reflns 7680
_refine_ls_number_restraints 0
_refine_ls_restrained_S_all 0.890
_refine_ls_R_factor_all 0.0960
_refine_ls_R_factor_gt 0.0462
_refine_ls_shift/su_max 0.006
_refine_ls_shift/su_mean 0.000
_refine_ls_structure_factor_coef Fsqd
_refine_ls_weighting_details 'calc w=1/[\s^2^(Fo^2^)+(0.0730P)^2^+0.0000P] where P=(Fo^2^+2Fc^2^)/3'
_refine_ls_weighting_scheme calc
_refine_ls_wR_factor_gt 0.1141
_refine_ls_wR_factor_ref 0.1242
_reflns_number_gt 3910
_reflns_number_total 7680
_reflns_threshold_expression >2sigma(I)
_cod_data_source_file b716288j.txt
_cod_data_source_block (2a)
_cod_depositor_comments
;
The following automatic conversions were performed:
'_symmetry_cell_setting' value 'Monoclinic' changed to 'monoclinic'
according to '/home/saulius/struct/CIF-dictionaries/cif_core.dic'
dictionary named 'cif_core.dic' version 2.4.1 from 2010-06-29.

Automatic conversion script
Id: cif_fix_enum 1527 2010-12-29 10:47:43Z saulius 
;
_cod_original_sg_symbol_Hall ' -P 2yn '
_cod_original_sg_symbol_H-M ' P 21/n '
_cod_database_code 7003463

loop_
_symmetry_equiv_pos_as_xyz
'x, y, z'
'-x+1/2, y+1/2, -z+1/2'
'-x, -y, -z'
'x-1/2, -y-1/2, z-1/2'

loop_
_atom_site_label
_atom_site_type_symbol
_atom_site_fract_x
_atom_site_fract_y
_atom_site_fract_z
_atom_site_U_iso_or_equiv
_atom_site_adp_type
_atom_site_occupancy
_atom_site_symmetry_multiplicity
_atom_site_calc_flag
_atom_site_refinement_flags
_atom_site_disorder_assembly
_atom_site_disorder_group
Ga Ga 0.27398(2) 0.661501(13) 0.373987(19) 0.04305(12) Uani 1 1 d . . .
N1 N 0.18192(16) 0.74224(10) 0.43378(14) 0.0441(5) Uani 1 1 d . . .
N2 N 0.15824(17) 0.65356(10) 0.23975(15) 0.0453(5) Uani 1 1 d . . .
N4 N 0.38534(17) 0.64682(9) 0.50871(15) 0.0455(5) Uani 1 1 d . . .
N3 N 0.40048(16) 0.59949(9) 0.32337(14) 0.0442(5) Uani 1 1 d . . .
N5 N 0.8024(2) 0.91034(15) 0.4284(2) 0.0715(7) Uani 1 1 d . . .
O1 O 0.36605(13) 0.73399(8) 0.33735(12) 0.0493(4) Uani 1 1 d . . .
O2 O 0.19012(14) 0.58596(8) 0.41251(12) 0.0490(4) Uani 1 1 d . . .
O3 O 0.7853(3) 0.90437(14) 0.3379(2) 0.1189(10) Uani 1 1 d . . .
O4 O 0.8569(3) 0.96172(15) 0.4574(2) 0.1284(10) Uani 1 1 d . . .
O5 O 0.7748(3) 0.8737(2) 0.4849(3) 0.1902(19) Uani 1 1 d . . .
C1 C 0.3297(2) 0.79508(13) 0.35573(17) 0.0456(6) Uani 1 1 d . . .
C2 C 0.3810(2) 0.85337(13) 0.3267(2) 0.0577(7) Uani 1 1 d . . .
H2 H 0.4445 0.8503 0.2923 0.069 Uiso 1 1 calc R . .
C3 C 0.3382(3) 0.91711(14) 0.3485(2) 0.0636(8) Uani 1 1 d . . .
H3 H 0.3736 0.9556 0.3276 0.076 Uiso 1 1 calc R . .
C4 C 0.2457(3) 0.92376(13) 0.3995(2) 0.0621(8) Uani 1 1 d . . .
H4 H 0.2197 0.9665 0.4142 0.075 Uiso 1 1 calc R . .
C5 C 0.1898(2) 0.86608(14) 0.42993(19) 0.0530(7) Uani 1 1 d . . .
C6 C 0.2310(2) 0.80132(12) 0.40746(17) 0.0452(6) Uani 1 1 d . . .
C7 C 0.0910(2) 0.74534(14) 0.4838(2) 0.0543(7) Uani 1 1 d . . .
C8 C 0.0460(2) 0.80820(16) 0.5085(2) 0.0695(8) Uani 1 1 d . . .
H8 H -0.0170 0.8095 0.5438 0.083 Uiso 1 1 calc R . .
C9 C 0.0929(3) 0.86673(16) 0.4817(2) 0.0724(9) Uani 1 1 d . . .
H9 H 0.0610 0.9077 0.4975 0.087 Uiso 1 1 calc R . .
C10 C 0.0363(3) 0.68153(16) 0.5152(2) 0.0768(9) Uani 1 1 d . . .
H10A H 0.0938 0.6476 0.5308 0.115 Uiso 1 1 calc R . .
H10B H -0.0187 0.6659 0.4616 0.115 Uiso 1 1 calc R . .
H10C H -0.0012 0.6903 0.5734 0.115 Uiso 1 1 calc R . .
C11 C 0.1034(2) 0.56691(13) 0.34646(19) 0.0483(6) Uani 1 1 d . . .
C12 C 0.0316(2) 0.51390(13) 0.3624(2) 0.0587(7) Uani 1 1 d . . .
H12 H 0.0450 0.4889 0.4213 0.070 Uiso 1 1 calc R . .
C13 C -0.0614(3) 0.49716(17) 0.2909(3) 0.0775(9) Uani 1 1 d . . .
H13 H -0.1090 0.4615 0.3035 0.093 Uiso 1 1 calc R . .
C14 C -0.0830(3) 0.53255(18) 0.2033(3) 0.0810(10) Uani 1 1 d . . .
H14 H -0.1449 0.5210 0.1568 0.097 Uiso 1 1 calc R . .
C15 C -0.0115(2) 0.58617(16) 0.1836(2) 0.0628(8) Uani 1 1 d . . .
C16 C 0.0819(2) 0.60328(12) 0.25461(18) 0.0466(6) Uani 1 1 d . . .
C17 C 0.1464(2) 0.68778(14) 0.15248(18) 0.0519(7) Uani 1 1 d . . .
C18 C 0.0530(3) 0.67382(17) 0.0807(2) 0.0722(9) Uani 1 1 d . . .
H18 H 0.0435 0.6988 0.0217 0.087 Uiso 1 1 calc R . .
C19 C -0.0237(3) 0.62525(17) 0.0945(2) 0.0765(9) Uani 1 1 d . . .
H19 H -0.0849 0.6174 0.0454 0.092 Uiso 1 1 calc R . .
C20 C 0.2320(3) 0.73933(15) 0.13201(19) 0.0665(8) Uani 1 1 d . . .
H20A H 0.3074 0.7220 0.1512 0.100 Uiso 1 1 calc R . .
H20B H 0.2211 0.7794 0.1698 0.100 Uiso 1 1 calc R . .
H20C H 0.2226 0.7499 0.0618 0.100 Uiso 1 1 calc R . .
C21 C 0.4062(2) 0.57645(12) 0.23143(19) 0.0511(6) Uani 1 1 d . . .
H21 H 0.3461 0.5856 0.1818 0.061 Uiso 1 1 calc R . .
C22 C 0.4987(2) 0.53903(12) 0.2062(2) 0.0573(7) Uani 1 1 d . . .
H22 H 0.4996 0.5235 0.1410 0.069 Uiso 1 1 calc R . .
C23 C 0.5874(2) 0.52540(13) 0.2777(2) 0.0602(7) Uani 1 1 d . . .
H23 H 0.6496 0.5006 0.2616 0.072 Uiso 1 1 calc R . .
C24 C 0.5850(2) 0.54901(12) 0.3764(2) 0.0495(7) Uani 1 1 d . . .
C25 C 0.48909(19) 0.58638(11) 0.39524(18) 0.0419(6) Uani 1 1 d . . .
C26 C 0.4800(2) 0.61119(11) 0.49403(18) 0.0431(6) Uani 1 1 d . . .
C27 C 0.3729(2) 0.66823(13) 0.60059(19) 0.0574(7) Uani 1 1 d . . .
H27 H 0.3075 0.6922 0.6107 0.069 Uiso 1 1 calc R . .
C28 C 0.4553(3) 0.65575(14) 0.6821(2) 0.0657(8) Uani 1 1 d . . .
H28 H 0.4445 0.6711 0.7456 0.079 Uiso 1 1 calc R . .
C29 C 0.5519(2) 0.62092(14) 0.6682(2) 0.0607(7) Uani 1 1 d . . .
H29 H 0.6076 0.6130 0.7221 0.073 Uiso 1 1 calc R . .
C30 C 0.5669(2) 0.59728(12) 0.5732(2) 0.0505(6) Uani 1 1 d . . .
C31 C 0.6638(2) 0.55927(14) 0.5511(2) 0.0631(8) Uani 1 1 d . . .
H31 H 0.7220 0.5500 0.6023 0.076 Uiso 1 1 calc R . .
C32 C 0.6728(2) 0.53647(14) 0.4577(2) 0.0659(8) Uani 1 1 d . . .
H32 H 0.7373 0.5122 0.4459 0.079 Uiso 1 1 calc R . .
C33 C 0.6663(4) 0.7301(2) 0.2940(4) 0.1324(16) Uani 1 1 d . . .
H33A H 0.6444 0.7376 0.3604 0.159 Uiso 1 1 calc R . .
H33B H 0.6088 0.7015 0.2575 0.159 Uiso 1 1 calc R . .
C34 C 0.7687(5) 0.6977(3) 0.3027(6) 0.225(4) Uani 1 1 d . . .
H34A H 0.7626 0.6555 0.3366 0.338 Uiso 1 1 calc R . .
H34B H 0.8257 0.7252 0.3403 0.338 Uiso 1 1 calc R . .
H34C H 0.7903 0.6895 0.2371 0.338 Uiso 1 1 calc R . .
O6 O 0.6689(2) 0.79330(14) 0.2437(2) 0.1213(9) Uani 1 1 d . . .

loop_
_atom_site_aniso_label
_atom_site_aniso_U_11
_atom_site_aniso_U_22
_atom_site_aniso_U_33
_atom_site_aniso_U_23
_atom_site_aniso_U_13
_atom_site_aniso_U_12
Ga 0.04084(18) 0.04590(19) 0.04163(18) -0.00268(12) 0.00197(12) 0.00527(12)
N1 0.0378(11) 0.0511(13) 0.0421(12) -0.0029(10) 0.0003(10) 0.0060(10)
N2 0.0408(12) 0.0515(13) 0.0427(13) -0.0026(10) 0.0019(10) 0.0074(10)
N4 0.0424(12) 0.0524(12) 0.0406(12) -0.0038(9) 0.0008(10) 0.0002(10)
N3 0.0444(12) 0.0453(12) 0.0418(12) -0.0039(9) 0.0011(10) 0.0052(10)
N5 0.0651(17) 0.0758(19) 0.076(2) 0.0093(17) 0.0174(16) 0.0112(15)
O1 0.0461(10) 0.0453(10) 0.0578(11) -0.0053(8) 0.0114(8) 0.0028(8)
O2 0.0494(10) 0.0516(10) 0.0442(10) 0.0026(8) -0.0023(8) -0.0001(8)
O3 0.157(3) 0.122(2) 0.0823(19) 0.0042(17) 0.0324(18) 0.0025(19)
O4 0.117(2) 0.113(2) 0.159(3) -0.037(2) 0.030(2) 0.0009(19)
O5 0.163(3) 0.228(4) 0.193(4) 0.140(3) 0.080(3) 0.015(3)
C1 0.0458(15) 0.0509(17) 0.0383(14) -0.0045(12) -0.0022(12) 0.0003(13)
C2 0.0603(18) 0.0579(18) 0.0542(17) -0.0004(13) 0.0041(14) -0.0081(14)
C3 0.086(2) 0.0474(17) 0.0532(17) 0.0033(13) -0.0072(16) -0.0020(16)
C4 0.083(2) 0.0410(16) 0.0575(17) -0.0057(13) -0.0104(16) 0.0182(16)
C5 0.0595(17) 0.0542(16) 0.0420(15) -0.0050(13) -0.0073(13) 0.0171(15)
C6 0.0459(15) 0.0501(17) 0.0367(13) -0.0051(12) -0.0067(12) 0.0110(13)
C7 0.0460(16) 0.0666(18) 0.0509(16) -0.0048(13) 0.0081(13) 0.0068(14)
C8 0.0609(19) 0.079(2) 0.072(2) -0.0089(18) 0.0220(16) 0.0218(18)
C9 0.077(2) 0.069(2) 0.071(2) -0.0122(17) 0.0057(18) 0.0299(19)
C10 0.065(2) 0.093(2) 0.078(2) -0.0053(18) 0.0295(18) -0.0029(18)
C11 0.0420(15) 0.0512(15) 0.0518(17) -0.0080(13) 0.0059(13) 0.0063(12)
C12 0.0522(17) 0.0627(18) 0.0626(18) -0.0026(14) 0.0130(14) -0.0049(15)
C13 0.0584(19) 0.084(2) 0.092(3) -0.016(2) 0.0170(19) -0.0263(17)
C14 0.0506(19) 0.111(3) 0.079(2) -0.017(2) -0.0031(17) -0.0138(19)
C15 0.0430(16) 0.086(2) 0.0568(19) -0.0115(16) -0.0029(14) 0.0012(16)
C16 0.0401(14) 0.0547(16) 0.0446(15) -0.0069(12) 0.0043(12) 0.0088(13)
C17 0.0576(17) 0.0581(16) 0.0388(15) -0.0023(13) 0.0014(13) 0.0166(14)
C18 0.070(2) 0.098(2) 0.0449(17) 0.0063(16) -0.0076(16) 0.0161(19)
C19 0.058(2) 0.114(3) 0.0520(19) -0.0035(19) -0.0154(16) -0.002(2)
C20 0.093(2) 0.0564(17) 0.0502(17) 0.0037(13) 0.0104(16) 0.0070(16)
C21 0.0523(16) 0.0532(15) 0.0479(16) -0.0087(13) 0.0066(13) 0.0015(13)
C22 0.0653(19) 0.0503(16) 0.0591(18) -0.0101(13) 0.0193(16) 0.0013(14)
C23 0.0583(18) 0.0467(16) 0.080(2) -0.0005(15) 0.0273(17) 0.0058(13)
C24 0.0429(15) 0.0415(15) 0.0644(18) 0.0062(13) 0.0072(14) 0.0028(12)
C25 0.0396(14) 0.0355(13) 0.0510(15) 0.0036(11) 0.0065(12) 0.0002(11)
C26 0.0400(14) 0.0377(13) 0.0513(15) 0.0053(11) 0.0042(12) -0.0022(11)
C27 0.0570(17) 0.0702(19) 0.0446(16) -0.0072(13) 0.0040(14) 0.0018(14)
C28 0.074(2) 0.083(2) 0.0370(16) 0.0006(14) -0.0030(15) -0.0117(18)
C29 0.0572(19) 0.0705(19) 0.0510(18) 0.0152(15) -0.0070(14) -0.0066(15)
C30 0.0434(15) 0.0504(15) 0.0556(17) 0.0100(13) -0.0022(13) -0.0054(12)
C31 0.0481(17) 0.0647(19) 0.073(2) 0.0154(16) -0.0079(15) 0.0069(14)
C32 0.0473(17) 0.0588(18) 0.092(2) 0.0126(17) 0.0104(17) 0.0122(14)
C33 0.139(4) 0.123(4) 0.137(4) 0.029(3) 0.024(3) -0.036(3)
C34 0.106(4) 0.160(5) 0.415(11) 0.123(6) 0.052(5) 0.013(4)
O6 0.134(2) 0.125(2) 0.102(2) 0.0195(17) 0.0063(17) -0.0115(19)

loop_
_atom_type_symbol
_atom_type_description
_atom_type_scat_dispersion_real
_atom_type_scat_dispersion_imag
_atom_type_scat_source
C C 0.0033 0.0016 'International Tables Vol C Tables 4.2.6.8 and 6.1.1.4'
H H 0.0000 0.0000 'International Tables Vol C Tables 4.2.6.8 and 6.1.1.4'
N N 0.0061 0.0033 'International Tables Vol C Tables 4.2.6.8 and 6.1.1.4'
O O 0.0106 0.0060 'International Tables Vol C Tables 4.2.6.8 and 6.1.1.4'
Ga Ga 0.2307 1.6083 'International Tables Vol C Tables 4.2.6.8 and 6.1.1.4'

loop_
_geom_angle_atom_site_label_1
_geom_angle_atom_site_label_2
_geom_angle_atom_site_label_3
_geom_angle
_geom_angle_site_symmetry_1
_geom_angle_site_symmetry_3
_geom_angle_publ_flag
O2 Ga O1 176.55(7) . . ?
O2 Ga N3 92.39(7) . . ?
O1 Ga N3 84.67(7) . . ?
O2 Ga N4 87.04(7) . . ?
O1 Ga N4 90.62(7) . . ?
N3 Ga N4 78.86(8) . . ?
O2 Ga N2 82.61(7) . . ?
O1 Ga N2 99.43(8) . . ?
N3 Ga N2 95.13(7) . . ?
N4 Ga N2 167.82(8) . . ?
O2 Ga N1 100.42(8) . . ?
O1 Ga N1 82.25(7) . . ?
N3 Ga N1 165.09(8) . . ?
N4 Ga N1 94.11(7) . . ?
N2 Ga N1 94.06(7) . . ?
C7 N1 C6 118.8(2) . . ?
C7 N1 Ga 134.26(18) . . ?
C6 N1 Ga 106.90(14) . . ?
C17 N2 C16 119.4(2) . . ?
C17 N2 Ga 133.41(18) . . ?
C16 N2 Ga 107.11(15) . . ?
C27 N4 C26 119.2(2) . . ?
C27 N4 Ga 128.38(18) . . ?
C26 N4 Ga 112.46(15) . . ?
C21 N3 C25 118.3(2) . . ?
C21 N3 Ga 128.28(17) . . ?
C25 N3 Ga 113.29(15) . . ?
O5 N5 O3 125.9(4) . . ?
O5 N5 O4 119.9(4) . . ?
O3 N5 O4 114.2(3) . . ?
C1 O1 Ga 115.84(15) . . ?
C11 O2 Ga 115.27(15) . . ?
O1 C1 C2 123.4(2) . . ?
O1 C1 C6 118.2(2) . . ?
C2 C1 C6 118.3(2) . . ?
C1 C2 C3 120.8(3) . . ?
C4 C3 C2 121.5(3) . . ?
C3 C4 C5 120.0(3) . . ?
C4 C5 C9 125.1(3) . . ?
C4 C5 C6 119.3(3) . . ?
C9 C5 C6 115.7(3) . . ?
N1 C6 C5 123.4(2) . . ?
N1 C6 C1 116.5(2) . . ?
C5 C6 C1 120.1(2) . . ?
N1 C7 C8 120.5(3) . . ?
N1 C7 C10 120.1(2) . . ?
C8 C7 C10 119.4(3) . . ?
C9 C8 C7 121.1(3) . . ?
C8 C9 C5 120.5(3) . . ?
O2 C11 C12 123.4(2) . . ?
O2 C11 C16 118.5(2) . . ?
C12 C11 C16 118.1(2) . . ?
C11 C12 C13 121.0(3) . . ?
C14 C13 C12 121.0(3) . . ?
C13 C14 C15 119.9(3) . . ?
C14 C15 C16 119.6(3) . . ?
C14 C15 C19 124.9(3) . . ?
C16 C15 C19 115.5(3) . . ?
N2 C16 C15 123.3(2) . . ?
N2 C16 C11 116.2(2) . . ?
C15 C16 C11 120.5(2) . . ?
N2 C17 C18 119.3(3) . . ?
N2 C17 C20 120.5(2) . . ?
C18 C17 C20 120.2(2) . . ?
C19 C18 C17 122.0(3) . . ?
C18 C19 C15 120.3(3) . . ?
N3 C21 C22 122.7(2) . . ?
C23 C22 C21 119.4(2) . . ?
C22 C23 C24 119.8(2) . . ?
C25 C24 C23 117.1(2) . . ?
C25 C24 C32 118.7(2) . . ?
C23 C24 C32 124.3(2) . . ?
N3 C25 C24 122.8(2) . . ?
N3 C25 C26 117.1(2) . . ?
C24 C25 C26 120.1(2) . . ?
N4 C26 C30 121.8(2) . . ?
N4 C26 C25 118.0(2) . . ?
C30 C26 C25 120.2(2) . . ?
N4 C27 C28 121.8(3) . . ?
C29 C28 C27 119.8(3) . . ?
C28 C29 C30 119.8(3) . . ?
C29 C30 C26 117.7(2) . . ?
C29 C30 C31 124.2(3) . . ?
C26 C30 C31 118.2(2) . . ?
C32 C31 C30 121.6(3) . . ?
C31 C32 C24 121.2(3) . . ?
C34 C33 O6 112.6(4) . . ?

loop_
_geom_bond_atom_site_label_1
_geom_bond_atom_site_label_2
_geom_bond_distance
_geom_bond_site_symmetry_2
_geom_bond_publ_flag
Ga O2 1.9010(16) . ?
Ga O1 1.9019(16) . ?
Ga N3 2.1095(19) . ?
Ga N4 2.124(2) . ?
Ga N2 2.132(2) . ?
Ga N1 2.1448(19) . ?
N1 C7 1.336(3) . ?
N1 C6 1.372(3) . ?
N2 C17 1.347(3) . ?
N2 C16 1.374(3) . ?
N4 C27 1.331(3) . ?
N4 C26 1.356(3) . ?
N3 C21 1.327(3) . ?
N3 C25 1.359(3) . ?
N5 O5 1.126(3) . ?
N5 O3 1.215(3) . ?
N5 O4 1.241(3) . ?
O1 C1 1.318(3) . ?
O2 C11 1.325(3) . ?
C1 C2 1.382(3) . ?
C1 C6 1.433(3) . ?
C2 C3 1.404(4) . ?
C3 C4 1.364(4) . ?
C4 C5 1.406(4) . ?
C5 C9 1.410(4) . ?
C5 C6 1.418(3) . ?
C7 C8 1.409(4) . ?
C7 C10 1.503(4) . ?
C8 C9 1.353(4) . ?
C11 C12 1.383(3) . ?
C11 C16 1.425(3) . ?
C12 C13 1.407(4) . ?
C13 C14 1.368(4) . ?
C14 C15 1.402(4) . ?
C15 C16 1.409(3) . ?
C15 C19 1.419(4) . ?
C17 C18 1.402(4) . ?
C17 C20 1.485(4) . ?
C18 C19 1.349(4) . ?
C21 C22 1.395(3) . ?
C22 C23 1.359(4) . ?
C23 C24 1.411(4) . ?
C24 C25 1.401(3) . ?
C24 C32 1.432(4) . ?
C25 C26 1.432(3) . ?
C26 C30 1.411(3) . ?
C27 C28 1.395(4) . ?
C28 C29 1.364(4) . ?
C29 C30 1.393(4) . ?
C30 C31 1.431(4) . ?
C31 C32 1.351(4) . ?
C33 C34 1.362(6) . ?
C33 O6 1.426(4) . ?

loop_
_geom_torsion_atom_site_label_1
_geom_torsion_atom_site_label_2
_geom_torsion_atom_site_label_3
_geom_torsion_atom_site_label_4
_geom_torsion
_geom_torsion_site_symmetry_1
_geom_torsion_site_symmetry_2
_geom_torsion_site_symmetry_3
_geom_torsion_site_symmetry_4
_geom_torsion_publ_flag
O2 Ga N1 C7 -0.5(2) . . . . ?
O1 Ga N1 C7 -178.3(2) . . . . ?
N3 Ga N1 C7 -149.4(3) . . . . ?
N4 Ga N1 C7 -88.3(2) . . . . ?
N2 Ga N1 C7 82.7(2) . . . . ?
O2 Ga N1 C6 -177.50(14) . . . . ?
O1 Ga N1 C6 4.70(14) . . . . ?
N3 Ga N1 C6 33.7(4) . . . . ?
N4 Ga N1 C6 94.76(15) . . . . ?
N2 Ga N1 C6 -94.28(15) . . . . ?
O2 Ga N2 C17 -178.0(2) . . . . ?
O1 Ga N2 C17 -0.8(2) . . . . ?
N3 Ga N2 C17 -86.3(2) . . . . ?
N4 Ga N2 C17 -146.0(3) . . . . ?
N1 Ga N2 C17 82.0(2) . . . . ?
O2 Ga N2 C16 4.32(14) . . . . ?
O1 Ga N2 C16 -178.49(14) . . . . ?
N3 Ga N2 C16 96.08(14) . . . . ?
N4 Ga N2 C16 36.3(4) . . . . ?
N1 Ga N2 C16 -95.68(15) . . . . ?
O2 Ga N4 C27 -83.4(2) . . . . ?
O1 Ga N4 C27 99.1(2) . . . . ?
N3 Ga N4 C27 -176.4(2) . . . . ?
N2 Ga N4 C27 -115.2(4) . . . . ?
N1 Ga N4 C27 16.8(2) . . . . ?
O2 Ga N4 C26 97.16(16) . . . . ?
O1 Ga N4 C26 -80.31(16) . . . . ?
N3 Ga N4 C26 4.14(15) . . . . ?
N2 Ga N4 C26 65.4(4) . . . . ?
N1 Ga N4 C26 -162.59(16) . . . . ?
O2 Ga N3 C21 93.2(2) . . . . ?
O1 Ga N3 C21 -88.6(2) . . . . ?
N4 Ga N3 C21 179.7(2) . . . . ?
N2 Ga N3 C21 10.4(2) . . . . ?
N1 Ga N3 C21 -117.4(3) . . . . ?
O2 Ga N3 C25 -91.26(16) . . . . ?
O1 Ga N3 C25 86.93(16) . . . . ?
N4 Ga N3 C25 -4.76(15) . . . . ?
N2 Ga N3 C25 -174.05(16) . . . . ?
N1 Ga N3 C25 58.1(4) . . . . ?
O2 Ga O1 C1 -146.2(11) . . . . ?
N3 Ga O1 C1 -177.89(16) . . . . ?
N4 Ga O1 C1 -99.14(16) . . . . ?
N2 Ga O1 C1 87.78(16) . . . . ?
N1 Ga O1 C1 -5.08(15) . . . . ?
O1 Ga O2 C11 -129.1(11) . . . . ?
N3 Ga O2 C11 -97.56(16) . . . . ?
N4 Ga O2 C11 -176.26(16) . . . . ?
N2 Ga O2 C11 -2.69(16) . . . . ?
N1 Ga O2 C11 90.10(16) . . . . ?
Ga O1 C1 C2 -174.63(19) . . . . ?
Ga O1 C1 C6 4.6(3) . . . . ?
O1 C1 C2 C3 180.0(2) . . . . ?
C6 C1 C2 C3 0.8(4) . . . . ?
C1 C2 C3 C4 0.6(4) . . . . ?
C2 C3 C4 C5 -1.2(4) . . . . ?
C3 C4 C5 C9 -179.1(3) . . . . ?
C3 C4 C5 C6 0.4(4) . . . . ?
C7 N1 C6 C5 -0.5(3) . . . . ?
Ga N1 C6 C5 177.05(18) . . . . ?
C7 N1 C6 C1 178.8(2) . . . . ?
Ga N1 C6 C1 -3.7(2) . . . . ?
C4 C5 C6 N1 -179.8(2) . . . . ?
C9 C5 C6 N1 -0.3(3) . . . . ?
C4 C5 C6 C1 1.0(3) . . . . ?
C9 C5 C6 C1 -179.5(2) . . . . ?
O1 C1 C6 N1 -0.1(3) . . . . ?
C2 C1 C6 N1 179.2(2) . . . . ?
O1 C1 C6 C5 179.2(2) . . . . ?
C2 C1 C6 C5 -1.6(3) . . . . ?
C6 N1 C7 C8 0.4(4) . . . . ?
Ga N1 C7 C8 -176.31(18) . . . . ?
C6 N1 C7 C10 -179.0(2) . . . . ?
Ga N1 C7 C10 4.3(4) . . . . ?
N1 C7 C8 C9 0.5(4) . . . . ?
C10 C7 C8 C9 179.9(3) . . . . ?
C7 C8 C9 C5 -1.3(4) . . . . ?
C4 C5 C9 C8 -179.4(3) . . . . ?
C6 C5 C9 C8 1.2(4) . . . . ?
Ga O2 C11 C12 -178.66(18) . . . . ?
Ga O2 C11 C16 0.5(3) . . . . ?
O2 C11 C12 C13 178.0(2) . . . . ?
C16 C11 C12 C13 -1.2(4) . . . . ?
C11 C12 C13 C14 0.5(4) . . . . ?
C12 C13 C14 C15 0.3(5) . . . . ?
C13 C14 C15 C16 -0.2(4) . . . . ?
C13 C14 C15 C19 178.3(3) . . . . ?
C17 N2 C16 C15 -1.7(3) . . . . ?
Ga N2 C16 C15 176.4(2) . . . . ?
C17 N2 C16 C11 176.7(2) . . . . ?
Ga N2 C16 C11 -5.2(2) . . . . ?
C14 C15 C16 N2 177.7(2) . . . . ?
C19 C15 C16 N2 -0.9(4) . . . . ?
C14 C15 C16 C11 -0.6(4) . . . . ?
C19 C15 C16 C11 -179.2(2) . . . . ?
O2 C11 C16 N2 3.6(3) . . . . ?
C12 C11 C16 N2 -177.2(2) . . . . ?
O2 C11 C16 C15 -178.0(2) . . . . ?
C12 C11 C16 C15 1.3(3) . . . . ?
C16 N2 C17 C18 3.3(3) . . . . ?
Ga N2 C17 C18 -174.09(18) . . . . ?
C16 N2 C17 C20 -176.1(2) . . . . ?
Ga N2 C17 C20 6.4(4) . . . . ?
N2 C17 C18 C19 -2.5(4) . . . . ?
C20 C17 C18 C19 176.9(3) . . . . ?
C17 C18 C19 C15 -0.1(5) . . . . ?
C14 C15 C19 C18 -176.8(3) . . . . ?
C16 C15 C19 C18 1.8(4) . . . . ?
C25 N3 C21 C22 0.6(4) . . . . ?
Ga N3 C21 C22 175.87(17) . . . . ?
N3 C21 C22 C23 -0.3(4) . . . . ?
C21 C22 C23 C24 0.2(4) . . . . ?
C22 C23 C24 C25 -0.4(4) . . . . ?
C22 C23 C24 C32 178.8(2) . . . . ?
C21 N3 C25 C24 -0.8(3) . . . . ?
Ga N3 C25 C24 -176.79(17) . . . . ?
C21 N3 C25 C26 -179.3(2) . . . . ?
Ga N3 C25 C26 4.7(2) . . . . ?
C23 C24 C25 N3 0.7(3) . . . . ?
C32 C24 C25 N3 -178.5(2) . . . . ?
C23 C24 C25 C26 179.2(2) . . . . ?
C32 C24 C25 C26 -0.1(3) . . . . ?
C27 N4 C26 C30 -1.2(3) . . . . ?
Ga N4 C26 C30 178.24(17) . . . . ?
C27 N4 C26 C25 177.5(2) . . . . ?
Ga N4 C26 C25 -3.0(3) . . . . ?
N3 C25 C26 N4 -1.1(3) . . . . ?
C24 C25 C26 N4 -179.7(2) . . . . ?
N3 C25 C26 C30 177.6(2) . . . . ?
C24 C25 C26 C30 -0.9(3) . . . . ?
C26 N4 C27 C28 0.8(4) . . . . ?
Ga N4 C27 C28 -178.57(19) . . . . ?
N4 C27 C28 C29 0.2(4) . . . . ?
C27 C28 C29 C30 -0.8(4) . . . . ?
C28 C29 C30 C26 0.4(4) . . . . ?
C28 C29 C30 C31 -178.8(2) . . . . ?
N4 C26 C30 C29 0.6(3) . . . . ?
C25 C26 C30 C29 -178.1(2) . . . . ?
N4 C26 C30 C31 179.9(2) . . . . ?
C25 C26 C30 C31 1.2(3) . . . . ?
C29 C30 C31 C32 178.7(3) . . . . ?
C26 C30 C31 C32 -0.5(4) . . . . ?
C30 C31 C32 C24 -0.4(4) . . . . ?
C25 C24 C32 C31 0.8(4) . . . . ?
C23 C24 C32 C31 -178.4(2) . . . . ?
